data_1001008
loop_
_publ_author_name
'Choisnet, J'
'Groult, D'
'Raveau, B'
'Gasperin, M'

_publ_section_title
;
Nouvelles structures a tunnels de section pentagonale K~3~ Nb~3~ B~2~
O~12~ et K~3~ Ta~3~ B~2~ O~12~
;
_journal_coden_ASTM ACBCAR
_journal_name_full 'Acta Crystallographica B (24,1968-38,1982)'
_journal_page_first 1841
_journal_page_last 1845
_journal_paper_doi 10.1107/S056774087700716X
_journal_volume 33
_journal_year 1977
_chemical_formula_structural 'B2 K3 Nb3 O12'
_chemical_formula_sum 'B2 K3 Nb3 O12'
_chemical_name_systematic 'Tripotassium boro-niobate *'
_space_group_IT_number 157
_symmetry_cell_setting trigonal
_symmetry_Int_Tables_number 157
_symmetry_space_group_name_Hall 'P 3 -2'
_symmetry_space_group_name_H-M 'P 3 1 m'
_cell_angle_alpha 90
_cell_angle_beta 90
_cell_angle_gamma 120
_cell_formula_units_Z 16
_cell_length_a 34.01
_cell_length_b 34.01
_cell_length_c 3.966(1)
_cell_volume 3972.8
_exptl_crystal_density_meas 3.85
_refine_ls_R_factor_all 0.12
_cod_database_code 1001008

loop_
_symmetry_equiv_pos_as_xyz
x,y,z
-y,x-y,z
y-x,-x,z
y,x,z
-x,y-x,z
x-y,-y,z

loop_
_atom_site_label
_atom_site_type_symbol
_atom_site_symmetry_multiplicity
_atom_site_Wyckoff_symbol
_atom_site_fract_x
_atom_site_fract_y
_atom_site_fract_z
_atom_site_occupancy
_atom_site_attached_hydrogens
_atom_site_calc_flag
K1 K1+ 3 c 0.1489(3) 0. 0.4596(21) 1. 0 d
K2 K1+ 3 c 0.3983(3) 0. 0.4585(20) 1. 0 d
K3 K1+ 3 c 0.6490(3) 0. 0.4493(22) 1. 0 d
K4 K1+ 3 c 0.8996(3) 0. 0.4687(23) 1. 0 d
K5 K1+ 6 d 0.1482(2) 0.2480(2) 0.4583(16) 1. 0 d
K6 K1+ 6 d 0.1492(2) 0.5000(2) 0.4641(17) 1. 0 d
K7 K1+ 6 d 0.1502(2) 0.7523(2) 0.4543(15) 1. 0 d
K8 K1+ 6 d 0.1013(2) 0.3500(2) 0.4523(16) 1. 0 d
K9 K1+ 6 d 0.1003(2) 0.6009(2) 0.4583(16) 1. 0 d
K10 K1+ 6 d 0.3523(2) 0.6007(2) 0.4723(16) 1. 0 d
Nb1 Nb5+ 3 c 0.0617(1) 0. 0. 1. 0 d
Nb2 Nb5+ 3 c 0.3110(1) 0. -0.0738(9) 1. 0 d
Nb3 Nb5+ 3 c 0.5612(1) 0. -0.0664(11) 1. 0 d
Nb4 Nb5+ 3 c 0.8126(1) 0. -0.0140(11) 1. 0 d
Nb5 Nb5+ 6 d 0.0609(1) 0.2498(1) -0.0648(9) 1. 0 d
Nb6 Nb5+ 6 d 0.0611(1) 0.4990(1) -0.0277(9) 1. 0 d
Nb7 Nb5+ 6 d 0.0622(1) 0.7508(1) -0.0733(8) 1. 0 d
Nb8 Nb5+ 6 d 0.1873(1) 0.4381(1) -0.0676(8) 1. 0 d
Nb9 Nb5+ 6 d 0.1888(1) 0.6883(1) -0.0204(10) 1. 0 d
Nb10 Nb5+ 6 d 0.4389(1) 0.6888(1) 0.0071(9) 1. 0 d
O1 O2- 3 c 0.2053(7) 0. -0.0004(54) 1. 0 d
O2 O2- 3 c 0.4537(7) 0. -0.0409(58) 1. 0 d
O3 O2- 3 c 0.7067(7) 0. -0.0904(59) 1. 0 d
O4 O2- 3 c 0.9546(8) 0. -0.0630(62) 1. 0 d
O5 O2- 6 d 0.2032(6) 0.2468(6) 0.0021(41) 1. 0 d
O6 O2- 6 d 0.2056(7) 0.4999(7) -0.0313(50) 1. 0 d
O7 O2- 6 d 0.2039(6) 0.7501(7) -0.0425(41) 1. 0 d
O8 O2- 6 d 0.0457(8) 0.2935(8) -0.0372(56) 1. 0 d
O9 O2- 6 d 0.0461(8) 0.5471(8) -0.0489(55) 1. 0 d
O10 O2- 6 d 0.2961(6) 0.5458(6) -0.0668(40) 1. 0 d
O11 O2- 3 c 0.0606(7) 0. 0.4316(54) 1. 0 d
O12 O2- 3 c 0.3100(8) 0. 0.4544(82) 1. 0 d
O13 O2- 3 c 0.5673(7) 0. 0.4816(62) 1. 0 d
O14 O2- 3 c 0.8166(7) 0. 0.4672(53) 1. 0 d
O15 O2- 6 d 0.0610(6) 0.2439(6) 0.4667(42) 1. 0 d
O16 O2- 6 d 0.0644(7) 0.4970(8) 0.4528(48) 1. 0 d
O17 O2- 6 d 0.0644(7) 0.7541(8) 0.4809(71) 1. 0 d
O18 O2- 6 d 0.1848(5) 0.4305(6) 0.4519(41) 1. 0 d
O19 O2- 6 d 0.1839(8) 0.6827(7) 0.4512(54) 1. 0 d
O20 O2- 6 d 0.4341(9) 0.6811(10) 0.4512(56) 1. 0 d
O21 O2- 6 d 0.1255(7) 0.0465(7) -0.0867(50) 1. 0 d
O22 O2- 6 d 0.1255(6) 0.2960(6) -0.0151(42) 1. 0 d
O23 O2- 6 d 0.1251(7) 0.5465(7) -0.0364(45) 1. 0 d
O24 O2- 6 d 0.1256(9) 0.7934(9) -0.0691(61) 1. 0 d
O25 O2- 6 d 0.3771(8) 0.0489(8) -0.0044(53) 1. 0 d
O26 O2- 6 d 0.3771(8) 0.2968(8) 0.0015(52) 1. 0 d
O27 O2- 6 d 0.3751(7) 0.5475(7) -0.0540(47) 1. 0 d
O28 O2- 6 d 0.376(1) 0.7952(10) -0.0674(67) 1. 0 d
O29 O2- 6 d 0.6277(7) 0.0473(7) -0.0204(46) 1. 0 d
O30 O2- 6 d 0.6254(9) 0.2963(9) -0.0015(56) 1. 0 d
O31 O2- 6 d 0.6244(9) 0.5461(9) -0.0191(61) 1. 0 d
O32 O2- 6 d 0.6262(7) 0.7974(7) -0.0847(47) 1. 0 d
O33 O2- 6 d 0.8771(7) 0.0470(7) -0.0385(47) 1. 0 d
O34 O2- 6 d 0.8763(7) 0.2959(7) -0.0374(46) 1. 0 d
O35 O2- 6 d 0.8750(7) 0.5466(7) -0.0568(45) 1. 0 d
O36 O2- 6 d 0.2015(8) 0.0784(8) -0.0725(55) 1. 0 d
B1 B3+ 2 b 0.3333 0.6667 -0.0142(155) 1. 0 d
B2 B3+ 6 d 0.0831(10) 0.1673(10) -0.0496(70) 1. 0 d
B3 B3+ 6 d 0.0821(9) 0.4166(9) -0.0269(63) 1. 0 d
B4 B3+ 6 d 0.1678(9) 0.3359(9) -0.0386(58) 1. 0 d
B5 B3+ 6 d 0.1674(8) 0.5845(8) -0.0540(54) 1. 0 d
B6 B3+ 6 d 0.0822(11) 0.6654(11) -0.0115(71) 1. 0 d

loop_
_atom_type_symbol
_atom_type_oxidation_number
K1+ 1.000
Nb5+ 5.000
O2- -2.000
B3+ 3.000
